data_4321014
loop_
_publ_author_name
'Kuang-Hway Yih'
'Gene-Hsiang Lee'
'Yu Wang'

_publ_section_title
;
 Synthesis and Structural Characterization of Configurational Isomers of
 Tungsten-Palladium Complexes with Bridging
 Diphenyl(dithioalkoxycarbonyl)phosphine as a Ligand and Phosphine
 Transfer from Tungsten to Palladium
;
_journal_name_full 'Inorganic Chemistry'
_journal_page_first 2445
_journal_page_last 2451
_journal_paper_doi 10.1021/ic9904438
_journal_volume 39
_journal_year 2000
_chemical_formula_moiety 'W Pd S2 P3 O5 N C56 H42 '
_chemical_formula_sum 'C56 H42 N O5 P3 Pd S2 W'
_chemical_formula_weight 1256.23
_chemical_name_systematic ?
_space_group_IT_number 2
_symmetry_cell_setting triclinic
_symmetry_space_group_name_Hall '-P 1'
_symmetry_space_group_name_H-M 'P -1'
_cell_angle_alpha 80.13(3)
_cell_angle_beta 80.39(3)
_cell_angle_gamma 89.759(23)
_cell_formula_units_Z 2
_cell_length_a 11.125(3)
_cell_length_b 14.089(4)
_cell_length_c 17.947(7)
_cell_measurement_reflns_used 24
_cell_measurement_temperature 298
_cell_measurement_theta_max 11.61
_cell_measurement_theta_min 9.29
_cell_volume 2731.6(16)
_computing_cell_refinement 'NONIUS CAD4'
_computing_data_collection 'NONIUS CAD4'
_computing_data_reduction 'NRCVAX DATRD2'
_computing_molecular_graphics 'NRCVAX ORTEP'
_computing_publication_material 'NRCVAX TABLES'
_computing_structure_refinement 'NRCVAX LSTSQ'
_computing_structure_solution 'NRCVAX SOLVER'
_diffrn_ambient_temperature 298
_diffrn_measurement_device 'Nonius CAD-4    '
_diffrn_measurement_method 'Theta/2theta scan b/P/b '
_diffrn_radiation_monochromator graphite
_diffrn_radiation_source 'xray tube'
_diffrn_radiation_type 'Molybdenum K\a'
_diffrn_radiation_wavelength 0.71073
_diffrn_reflns_av_R_equivalents 0.013
_diffrn_reflns_limit_h_max 11
_diffrn_reflns_limit_h_min -11
_diffrn_reflns_limit_k_max 15
_diffrn_reflns_limit_k_min 0
_diffrn_reflns_limit_l_max 19
_diffrn_reflns_limit_l_min -18
_diffrn_reflns_number 7127
_diffrn_reflns_theta_max 22.43
_diffrn_reflns_theta_min 0.00
_diffrn_standards_decay_% 0.0
_diffrn_standards_interval_time 60
_diffrn_standards_number 3
_exptl_absorpt_coefficient_mu 2.68
_exptl_absorpt_correction_T_max 0.4614
_exptl_absorpt_correction_T_min 0.3593
_exptl_absorpt_correction_type empirical
_exptl_crystal_density_diffrn 1.527
_exptl_crystal_F_000 1240.77
_exptl_crystal_size_max 0.50
_exptl_crystal_size_mid 0.45
_exptl_crystal_size_min 0.40
_refine_diff_density_max 1.04
_refine_diff_density_min -0.91
_refine_ls_goodness_of_fit_obs 1.37
_refine_ls_matrix_type atomblock
_refine_ls_number_parameters 620
_refine_ls_number_reflns 4479
_refine_ls_R_factor_all 0.094
_refine_ls_R_factor_obs 0.047
_refine_ls_shift/esd_max 0.022
_refine_ls_structure_factor_coef F
_refine_ls_weighting_details 'w = 1/(\s^2^(F)+0.0002F^2^)'
_refine_ls_weighting_scheme calc
_refine_ls_wR_factor_all 0.049
_refine_ls_wR_factor_obs 0.044
_reflns_number_observed 4479
_reflns_number_total 7113
_reflns_observed_criterion 'Inet > 2.0\s(Inet)'
_cod_data_source_file ic9904438_3.cif
_cod_data_source_block IC2787
_cod_depositor_comments
;
The following automatic conversions were performed:

'_symmetry_cell_setting' value 'Triclinic' changed to 'triclinic'
according to the built-in table from CIF Core dictionary named
'cif_core.dic' version 2.4.1 from 2010-06-29.

Automatic conversion script
Id: cif_fix_values 1646 2011-03-28 12:23:43Z adriana 

The following automatic conversions were performed:

'_refine_ls_weighting_scheme' value '1/(\s^2^(F)+0.0002F^2^)' was
changed to 'calc'. New tag '_refine_ls_weighting_details' was
created. The value of the new tag was set to 'w =
1/(\s^2^(F)+0.0002F^2^)'.

Automatic conversion script
Id: cif_fix_values 3143 2015-03-26 13:38:13Z robertas 
;
_cod_original_cell_volume 2731.7(15)
_cod_original_formula_sum 'W Pd S2 P3 O5 N C56 H42 '
_cod_database_code 4321014

loop_
_symmetry_equiv_pos_as_xyz
x,y,z
-x,-y,-z

loop_
_atom_site_aniso_label
_atom_site_aniso_U_11
_atom_site_aniso_U_22
_atom_site_aniso_U_33
_atom_site_aniso_U_12
_atom_site_aniso_U_13
_atom_site_aniso_U_23
_atom_site_aniso_type_symbol
W 0.0745(4) 0.0476(3) 0.0555(3) 0.00389(25) -0.0168(3) -0.00351(22) W
Pd 0.0440(5) 0.0419(5) 0.0531(5) -0.0105(4) -0.0128(4) 0.0042(4) Pd
P1 0.0613(22) 0.0444(17) 0.0604(20) -0.0078(16) -0.0175(17) 0.0029(15) P
P2 0.0692(24) 0.0468(18) 0.0644(21) -0.0229(17) -0.0082(18) -0.0043(16) P
P3 0.0524(21) 0.0505(18) 0.0531(19) -0.0049(15) -0.0067(16) 0.0053(15) P
S1 0.0442(20) 0.0646(20) 0.0783(22) -0.0080(16) -0.0077(16) -0.0034(17) S
S2 0.094(3) 0.0702(22) 0.0600(21) 0.0062(19) -0.0216(19) 0.0047(17) S
C1 0.032(7) 0.059(7) 0.062(7) 0.002(5) -0.015(6) 0.004(6) C
C2 0.105(13) 0.109(12) 0.133(13) 0.008(10) -0.051(10) 0.013(10) C

loop_
_atom_site_label
_atom_site_fract_x
_atom_site_fract_y
_atom_site_fract_z
_atom_site_U_iso_or_equiv
_atom_site_thermal_displace_type
_atom_site_calc_flag
_atom_site_refinement_flags
_atom_site_type_symbol
W 0.22862(5) 0.14501(3) 0.04633(3) 0.0592(3) Uani ? . W
Pd 0.20058(7) 0.31484(5) 0.24619(5) 0.0472(5) Uani ? . Pd
P1 0.2221(3) 0.07997(20) 0.18952(17) 0.0559(19) Uani ? . P
P2 0.2845(3) 0.46996(20) 0.22320(17) 0.0611(20) Uani ? . P
P3 0.0011(3) 0.33264(20) 0.30629(16) 0.0539(19) Uani ? . P
S1 0.3742(3) 0.23849(21) 0.21321(18) 0.0637(20) Uani ? . S
S2 0.2460(3) 0.10241(22) 0.35283(17) 0.0757(23) Uani ? . S
C1 0.2503(9) 0.1614(7) 0.2529(6) 0.052(7) Uani ? . C
C2 0.4031(13) 0.0816(10) 0.3644(9) 0.116(12) Uani ? . C
C3 0.455(4) 0.150(3) 0.4069(23) 0.184(16) Uiso ? . C
N1 0.463(4) 0.207(3) 0.4419(24) 0.263(19) Uiso ? . N
C3' 0.448(5) 0.074(4) 0.444(3) 0.262(25) Uiso ? . C
N1' 0.431(6) 0.084(4) 0.494(4) 0.43(4) Uiso ? . N
C4 0.1678(11) 0.2756(8) 0.0589(6) 0.072(8) Uani ? . C
C5 0.4012(11) 0.2012(8) 0.0300(6) 0.078(8) Uani ? . C
C6 0.2242(11) 0.1867(8) -0.0609(7) 0.075(9) Uani ? . C
C7 0.2947(11) 0.0204(8) 0.0214(6) 0.078(9) Uani ? . C
C8 0.0555(11) 0.0942(8) 0.0544(7) 0.076(8) Uani ? . C
C9 0.3329(11) -0.0123(7) 0.2086(6) 0.069(8) Uani ? . C
C10 0.4519(12) 0.0030(9) 0.1712(7) 0.087(9) Uani ? . C
C11 0.5446(13) -0.0600(10) 0.1866(8) 0.111(11) Uani ? . C
C12 0.5179(14) -0.1424(10) 0.2405(8) 0.118(12) Uani ? . C
C13 0.4011(14) -0.1597(8) 0.2782(8) 0.115(11) Uani ? . C
C14 0.3080(13) -0.0960(8) 0.2639(7) 0.092(10) Uani ? . C
C15 0.0757(10) 0.0179(7) 0.2348(6) 0.063(7) Uani ? . C
C16 0.0416(13) -0.0607(9) 0.2064(7) 0.104(10) Uani ? . C
C17 -0.0696(15) -0.1092(10) 0.2334(9) 0.136(13) Uani ? . C
C18 -0.1446(14) -0.0745(11) 0.2858(9) 0.135(13) Uani ? . C
C19 -0.1153(12) 0.0027(10) 0.3169(8) 0.113(11) Uani ? . C
C20 -0.0039(11) 0.0506(8) 0.2893(7) 0.082(9) Uani ? . C
C21 0.4413(10) 0.4812(8) 0.1738(7) 0.073(8) Uani ? . C
C22 0.5290(13) 0.5344(9) 0.1956(8) 0.106(10) Uani ? . C
C23 0.6497(12) 0.5462(10) 0.1520(10) 0.129(12) Uani ? . C
C24 0.6757(13) 0.5028(11) 0.0919(9) 0.138(13) Uani ? . C
C25 0.5904(12) 0.4503(10) 0.0699(7) 0.106(10) Uani ? . C
C26 0.4741(11) 0.4412(9) 0.1111(7) 0.083(9) Uani ? . C
C27 0.2188(11) 0.5658(7) 0.1638(7) 0.076(8) Uani ? . C
C28 0.2668(13) 0.6601(9) 0.1492(9) 0.125(12) Uani ? . C
C29 0.2180(17) 0.7286(10) 0.0993(13) 0.206(17) Uani ? . C
C30 0.1260(19) 0.7086(13) 0.0662(11) 0.210(18) Uani ? . C
C31 0.0807(19) 0.6154(13) 0.0772(10) 0.181(17) Uani ? . C
C32 0.1309(15) 0.5456(9) 0.1250(8) 0.120(12) Uani ? . C
C33 0.2915(12) 0.5066(9) 0.3130(7) 0.098(10) Uani ? . C
C34 0.3509(16) 0.4493(12) 0.3643(8) 0.142(14) Uani ? . C
C35 0.3640(19) 0.4732(16) 0.4374(9) 0.192(19) Uani ? . C
C36 0.3046(22) 0.5566(17) 0.4452(13) 0.247(24) Uani ? . C
C37 0.2401(20) 0.6154(16) 0.4095(14) 0.242(24) Uani ? . C
C38 0.2386(15) 0.5853(12) 0.3355(8) 0.142(14) Uani ? . C
C39 -0.0466(10) 0.4516(7) 0.3270(6) 0.063(7) Uani ? . C
C40 -0.0412(12) 0.4816(8) 0.3924(6) 0.080(9) Uani ? . C
C41 -0.0746(15) 0.5711(9) 0.4052(7) 0.111(12) Uani ? . C
C42 -0.1157(15) 0.6342(9) 0.3492(8) 0.121(13) Uani ? . C
C43 -0.1204(18) 0.6080(10) 0.2811(9) 0.142(15) Uani ? . C
C44 -0.0870(14) 0.5180(9) 0.2712(8) 0.107(11) Uani ? . C
C45 -0.1188(9) 0.3000(7) 0.2578(6) 0.055(7) Uani ? . C
C46 -0.0959(10) 0.2502(8) 0.1998(6) 0.066(8) Uani ? . C
C47 -0.1871(12) 0.2217(10) 0.1641(7) 0.095(10) Uani ? . C
C48 -0.3041(11) 0.2407(9) 0.1886(8) 0.096(11) Uani ? . C
C49 -0.3303(11) 0.2904(10) 0.2465(8) 0.097(11) Uani ? . C
C50 -0.2412(11) 0.3195(9) 0.2829(7) 0.086(10) Uani ? . C
C51 -0.0224(10) 0.2580(7) 0.4015(6) 0.060(7) Uani ? . C
C52 0.0680(11) 0.2519(8) 0.4435(6) 0.075(9) Uani ? . C
C53 0.0587(13) 0.1930(9) 0.5155(7) 0.102(10) Uani ? . C
C54 -0.0488(15) 0.1404(10) 0.5448(7) 0.123(12) Uani ? . C
C55 -0.1388(16) 0.1464(10) 0.5045(8) 0.135(13) Uani ? . C
C56 -0.1314(12) 0.2045(9) 0.4325(7) 0.090(9) Uani ? . C
O4 0.1336(8) 0.3534(5) 0.0592(5) 0.099(7) Uani ? . O
O5 0.4981(8) 0.2354(6) 0.0157(5) 0.108(7) Uani ? . O
O6 0.2265(9) 0.2169(6) -0.1272(4) 0.106(7) Uani ? . O
O7 0.3344(9) -0.0498(6) 0.0040(5) 0.118(8) Uani ? . O
O8 -0.0411(8) 0.0693(6) 0.0531(6) 0.108(7) Uani ? . O
H2a 0.456 0.086 0.310 0.1243 Uiso ? . H
H2b 0.415 0.013 0.385 0.1243 Uiso ? . H
H2'a 0.458 0.123 0.322 0.1243 Uiso ? . H
H2'b 0.425 0.014 0.349 0.1243 Uiso ? . H
H10 0.473 0.062 0.133 0.0940 Uiso ? . H
H11 0.631 -0.046 0.159 0.1161 Uiso ? . H
H12 0.582 -0.190 0.251 0.1229 Uiso ? . H
H13 0.381 -0.219 0.316 0.1156 Uiso ? . H
H14 0.223 -0.109 0.293 0.1041 Uiso ? . H
H16 0.101 -0.086 0.165 0.1156 Uiso ? . H
H17 -0.093 -0.166 0.214 0.1417 Uiso ? . H
H18 -0.225 -0.106 0.304 0.1345 Uiso ? . H
H19 -0.175 0.025 0.359 0.1174 Uiso ? . H
H20 0.017 0.109 0.310 0.0861 Uiso ? . H
H22 0.508 0.564 0.243 0.1122 Uiso ? . H
H23 0.713 0.584 0.166 0.1266 Uiso ? . H
H24 0.758 0.509 0.062 0.1241 Uiso ? . H
H25 0.613 0.418 0.023 0.1051 Uiso ? . H
H26 0.412 0.404 0.093 0.0850 Uiso ? . H
H28 0.335 0.676 0.178 0.1223 Uiso ? . H
H29 0.249 0.795 0.089 0.1728 Uiso ? . H
H30 0.093 0.759 0.033 0.1859 Uiso ? . H
H31 0.009 0.597 0.051 0.1800 Uiso ? . H
H32 0.102 0.476 0.131 0.1258 Uiso ? . H
H34 0.387 0.386 0.350 0.1486 Uiso ? . H
H35 0.407 0.434 0.476 0.1951 Uiso ? . H
H36 0.319 0.576 0.494 0.2366 Uiso ? . H
H37 0.202 0.668 0.431 0.2253 Uiso ? . H
H38 0.192 0.629 0.298 0.1582 Uiso ? . H
H40 -0.012 0.437 0.434 0.0895 Uiso ? . H
H41 -0.069 0.590 0.456 0.1134 Uiso ? . H
H42 -0.143 0.698 0.359 0.1248 Uiso ? . H
H43 -0.146 0.654 0.239 0.1483 Uiso ? . H
H44 -0.090 0.498 0.220 0.1120 Uiso ? . H
H46 -0.011 0.234 0.182 0.0755 Uiso ? . H
H47 -0.166 0.187 0.120 0.1044 Uiso ? . H
H48 -0.369 0.219 0.164 0.1032 Uiso ? . H
H49 -0.415 0.307 0.263 0.1043 Uiso ? . H
H50 -0.263 0.355 0.328 0.0971 Uiso ? . H
H52 0.144 0.292 0.422 0.0887 Uiso ? . H
H53 0.129 0.189 0.545 0.1073 Uiso ? . H
H54 -0.059 0.101 0.596 0.1231 Uiso ? . H
H55 -0.216 0.109 0.528 0.1282 Uiso ? . H
H56 -0.202 0.209 0.403 0.0945 Uiso ? . H

loop_
_atom_type_symbol
_atom_type_description
_atom_type_scat_dispersion_real
_atom_type_scat_dispersion_imag
_atom_type_scat_source
W ? -1.421 6.872 'International Tables Vol. IV Table 2.2B'
Pd ? -1.177 1.007 'International Tables Vol. IV Table 2.2B'
S ? 0.110 0.124 'International Tables Vol. IV Table 2.2B'
P ? 0.090 0.095 'International Tables Vol. IV Table 2.2B'
O ? 0.008 0.006 'International Tables Vol. IV Table 2.2B'
N ? 0.004 0.003 'International Tables Vol. IV Table 2.2B'
C ? 0.002 0.002 'International Tables Vol. IV Table 2.2B'
H ? 0.000 0.000 'International Tables Vol. IV Table 2.2B'

loop_
_geom_angle_atom_site_label_1
_geom_angle_atom_site_label_2
_geom_angle_atom_site_label_3
_geom_angle
_geom_angle_site_symmetry_1
_geom_angle_site_symmetry_2
_geom_angle_site_symmetry_3
_geom_angle_publ_flag
P1 W C4 96.4(3) ? ? ? ?
P1 W C5 94.4(3) ? ? ? ?
P1 W C6 175.7(3) ? ? ? ?
P1 W C7 89.8(3) ? ? ? ?
P1 W C8 89.9(3) ? ? ? ?
C4 W C5 87.9(5) ? ? ? ?
C4 W C6 85.4(5) ? ? ? ?
C4 W C7 173.6(4) ? ? ? ?
C4 W C8 90.9(5) ? ? ? ?
C5 W C6 89.5(5) ? ? ? ?
C5 W C7 90.2(5) ? ? ? ?
C5 W C8 175.6(4) ? ? ? ?
C6 W C7 88.5(5) ? ? ? ?
C6 W C8 86.2(5) ? ? ? ?
C7 W C8 90.5(5) ? ? ? ?
P2 Pd P3 103.68(11) ? ? ? ?
P2 Pd S1 97.26(12) ? ? ? ?
P2 Pd C1 142.4(3) ? ? ? ?
P3 Pd S1 157.33(10) ? ? ? ?
P3 Pd C1 112.3(3) ? ? ? ?
S1 Pd C1 45.7(3) ? ? ? ?
W P1 C1 119.6(3) ? ? ? ?
W P1 C9 113.7(4) ? ? ? ?
W P1 C15 112.2(3) ? ? ? ?
C1 P1 C9 101.3(5) ? ? ? ?
C1 P1 C15 105.2(5) ? ? ? ?
C9 P1 C15 102.9(5) ? ? ? ?
Pd P2 C21 114.6(4) ? ? ? ?
Pd P2 C27 120.0(4) ? ? ? ?
Pd P2 C33 109.0(4) ? ? ? ?
C21 P2 C27 99.5(5) ? ? ? ?
C21 P2 C33 104.0(6) ? ? ? ?
C27 P2 C33 108.3(6) ? ? ? ?
Pd P3 C39 119.0(4) ? ? ? ?
Pd P3 C45 116.3(4) ? ? ? ?
Pd P3 C51 108.7(4) ? ? ? ?
C39 P3 C45 101.8(5) ? ? ? ?
C39 P3 C51 102.6(5) ? ? ? ?
C45 P3 C51 107.0(5) ? ? ? ?
Pd S1 C1 66.2(3) ? ? ? ?
C1 S2 C2 106.2(6) ? ? ? ?
Pd C1 P1 127.7(5) ? ? ? ?
Pd C1 S1 68.1(3) ? ? ? ?
Pd C1 S2 111.1(5) ? ? ? ?
P1 C1 S1 111.9(6) ? ? ? ?
P1 C1 S2 113.9(5) ? ? ? ?
S1 C1 S2 116.1(6) ? ? ? ?
S2 C2 C3 114.8(18) ? ? ? ?
S2 C2 C3' 123.1(22) ? ? ? ?
C3 C2 C3' 43.8(24) ? ? ? ?
C2 C3 N1 161(4) ? ? ? ?
C2 C3 C3' 71(3) ? ? ? ?
C2 C3 N1' 99(3) ? ? ? ?
N1 C3 C3' 111(5) ? ? ? ?
N1 C3 N1' 79(4) ? ? ? ?
C3' C3 N1' 32(4) ? ? ? ?
C2 C3' C3 64(3) ? ? ? ?
C2 C3' N1' 147(7) ? ? ? ?
C3 C3' N1' 105(6) ? ? ? ?
C3 N1' C3' 41(4) ? ? ? ?
W C4 O4 173.9(10) ? ? ? ?
W C5 O5 175.5(10) ? ? ? ?
W C6 O6 175.9(9) ? ? ? ?
W C7 O7 177.3(9) ? ? ? ?
W C8 O8 174.6(10) ? ? ? ?
P1 C9 C10 119.0(8) ? ? ? ?
P1 C9 C14 124.0(9) ? ? ? ?
C10 C9 C14 116.8(11) ? ? ? ?
C9 C10 C11 122.9(11) ? ? ? ?
C10 C11 C12 119.3(13) ? ? ? ?
C11 C12 C13 119.1(12) ? ? ? ?
C12 C13 C14 121.9(11) ? ? ? ?
C9 C14 C13 120.0(12) ? ? ? ?
P1 C15 C16 118.0(9) ? ? ? ?
P1 C15 C20 123.3(8) ? ? ? ?
C16 C15 C20 118.4(11) ? ? ? ?
C15 C16 C17 122.7(14) ? ? ? ?
C16 C17 C18 116.9(13) ? ? ? ?
C17 C18 C19 123.0(13) ? ? ? ?
C18 C19 C20 119.4(14) ? ? ? ?
C15 C20 C19 119.5(12) ? ? ? ?
P2 C21 C22 122.5(10) ? ? ? ?
P2 C21 C26 120.0(9) ? ? ? ?
C22 C21 C26 117.4(12) ? ? ? ?
C21 C22 C23 120.6(14) ? ? ? ?
C22 C23 C24 118.4(13) ? ? ? ?
C23 C24 C25 121.5(13) ? ? ? ?
C24 C25 C26 119.6(14) ? ? ? ?
C21 C26 C25 122.5(12) ? ? ? ?
P2 C27 C28 121.4(11) ? ? ? ?
P2 C27 C32 120.0(9) ? ? ? ?
C28 C27 C32 118.1(12) ? ? ? ?
C27 C28 C29 118.6(16) ? ? ? ?
C28 C29 C30 122.1(15) ? ? ? ?
C29 C30 C31 120.2(14) ? ? ? ?
C30 C31 C32 118.4(18) ? ? ? ?
C27 C32 C31 122.3(15) ? ? ? ?
P2 C33 C34 118.5(11) ? ? ? ?
P2 C33 C38 124.6(12) ? ? ? ?
C34 C33 C38 116.9(13) ? ? ? ?
C33 C34 C35 122.9(17) ? ? ? ?
C34 C35 C36 108.2(18) ? ? ? ?
C35 C36 C37 139.3(20) ? ? ? ?
C36 C37 C38 106.7(19) ? ? ? ?
C33 C38 C37 125.7(18) ? ? ? ?
P3 C39 C40 124.5(8) ? ? ? ?
P3 C39 C44 119.9(9) ? ? ? ?
C40 C39 C44 115.6(10) ? ? ? ?
C39 C40 C41 123.1(11) ? ? ? ?
C40 C41 C42 119.7(12) ? ? ? ?
C41 C42 C43 119.6(12) ? ? ? ?
C42 C43 C44 118.5(12) ? ? ? ?
C39 C44 C43 123.5(12) ? ? ? ?
P3 C45 C46 121.6(8) ? ? ? ?
P3 C45 C50 121.4(9) ? ? ? ?
C46 C45 C50 116.8(10) ? ? ? ?
C45 C46 C47 122.3(10) ? ? ? ?
C46 C47 C48 120.3(11) ? ? ? ?
C47 C48 C49 119.0(12) ? ? ? ?
C48 C49 C50 121.7(11) ? ? ? ?
C45 C50 C49 119.8(11) ? ? ? ?
P3 C51 C52 119.3(8) ? ? ? ?
P3 C51 C56 122.3(9) ? ? ? ?
C52 C51 C56 118.3(10) ? ? ? ?
C51 C52 C53 122.6(12) ? ? ? ?
C52 C53 C54 118.2(12) ? ? ? ?
C53 C54 C55 119.9(11) ? ? ? ?
C54 C55 C56 122.8(13) ? ? ? ?
C51 C56 C55 118.1(12) ? ? ? ?

loop_
_geom_bond_atom_site_label_1
_geom_bond_atom_site_label_2
_geom_bond_distance
_geom_bond_site_symmetry_1
_geom_bond_site_symmetry_2
_geom_bond_publ_flag
W P1 2.565(3) ? ? ?
W C4 1.994(11) ? ? ?
W C5 2.035(12) ? ? ?
W C6 1.923(12) ? ? ?
W C7 1.993(12) ? ? ?
W C8 2.031(12) ? ? ?
Pd P2 2.323(3) ? ? ?
Pd P3 2.333(3) ? ? ?
Pd S1 2.249(3) ? ? ?
Pd C1 2.217(10) ? ? ?
P1 C1 1.811(11) ? ? ?
P1 C9 1.817(11) ? ? ?
P1 C15 1.845(11) ? ? ?
P2 C21 1.814(12) ? ? ?
P2 C27 1.804(11) ? ? ?
P2 C33 1.788(13) ? ? ?
P3 C39 1.835(11) ? ? ?
P3 C45 1.810(11) ? ? ?
P3 C51 1.825(10) ? ? ?
S1 C1 1.734(10) ? ? ?
S2 C1 1.836(10) ? ? ?
S2 C2 1.811(15) ? ? ?
C2 C3 1.50(4) ? ? ?
C2 C3' 1.57(5) ? ? ?
C3 N1 1.11(6) ? ? ?
C3 C3' 1.15(6) ? ? ?
C3 N1' 1.66(8) ? ? ?
C3' N1' 0.92(9) ? ? ?
C4 O4 1.160(13) ? ? ?
C5 O5 1.154(15) ? ? ?
C6 O6 1.189(14) ? ? ?
C7 O7 1.151(15) ? ? ?
C8 O8 1.138(15) ? ? ?
C9 C10 1.380(17) ? ? ?
C9 C14 1.401(15) ? ? ?
C10 C11 1.390(17) ? ? ?
C11 C12 1.376(19) ? ? ?
C12 C13 1.363(22) ? ? ?
C13 C14 1.395(18) ? ? ?
C15 C16 1.375(17) ? ? ?
C15 C20 1.348(17) ? ? ?
C16 C17 1.387(20) ? ? ?
C17 C18 1.31(3) ? ? ?
C18 C19 1.369(23) ? ? ?
C19 C20 1.387(17) ? ? ?
C21 C22 1.378(17) ? ? ?
C21 C26 1.340(18) ? ? ?
C22 C23 1.432(21) ? ? ?
C23 C24 1.32(3) ? ? ?
C24 C25 1.354(22) ? ? ?
C25 C26 1.374(17) ? ? ?
C27 C28 1.399(16) ? ? ?
C27 C32 1.349(20) ? ? ?
C28 C29 1.376(23) ? ? ?
C29 C30 1.32(4) ? ? ?
C30 C31 1.38(3) ? ? ?
C31 C32 1.371(18) ? ? ?
C33 C34 1.371(22) ? ? ?
C33 C38 1.344(22) ? ? ?
C34 C35 1.439(23) ? ? ?
C35 C36 1.36(4) ? ? ?
C36 C37 1.26(4) ? ? ?
C37 C38 1.46(3) ? ? ?
C39 C40 1.324(16) ? ? ?
C39 C44 1.382(15) ? ? ?
C40 C41 1.360(17) ? ? ?
C41 C42 1.362(19) ? ? ?
C42 C43 1.346(20) ? ? ?
C43 C44 1.352(18) ? ? ?
C45 C46 1.343(15) ? ? ?
C45 C50 1.402(16) ? ? ?
C46 C47 1.382(17) ? ? ?
C47 C48 1.344(18) ? ? ?
C48 C49 1.341(19) ? ? ?
C49 C50 1.374(18) ? ? ?
C51 C52 1.349(16) ? ? ?
C51 C56 1.410(16) ? ? ?
C52 C53 1.398(15) ? ? ?
C53 C54 1.386(22) ? ? ?
C54 C55 1.323(24) ? ? ?
C55 C56 1.397(17) ? ? ?

loop_
_geom_contact_atom_site_label_1
_geom_contact_atom_site_label_2
_geom_contact_distance
_geom_contact_site_symmetry_1
_geom_contact_site_symmetry_2
_geom_contact_publ_flag
? ? ? ? ? ?
